data_7114804
loop_
_publ_author_name
'Adams, Harry'
'Bernad Jr., Pablo L.'
'Hembury, Guy A.'
'Hunter, Christopher A.'
'McCabe, James F.'
'Eggleston, Drake S.'
'Haltiwanger, R. Curtis'
'Livingstone, David J.'
'D. M. Harris, Kenneth'
'Kariuki, Benson M.'

_publ_section_title
;
 Substituent effects on aromatic interactions in the solid state
;
_journal_issue 16
_journal_name_full 'Chemical Communications'
_journal_page_first 1500
_journal_paper_doi 10.1039/b101575n
_journal_year 2001
_chemical_formula_sum 'C13 H10 N2 O3'
_chemical_formula_weight 242.23
_chemical_name_systematic
; 
? 
;
_space_group_IT_number 2
_symmetry_cell_setting triclinic
_symmetry_space_group_name_Hall '-P 1'
_symmetry_space_group_name_H-M 'P -1'
_atom_sites_solution_hydrogens geom
_atom_sites_solution_primary direct
_atom_sites_solution_secondary difmap
_audit_creation_method SHELXL-97
_cell_angle_alpha 102.61(4)
_cell_angle_beta 98.64(5)
_cell_angle_gamma 92.87(3)
_cell_formula_units_Z 2
_cell_length_a 5.218(2)
_cell_length_b 8.412(3)
_cell_length_c 13.249(6)
_cell_measurement_temperature 293(2)
_cell_volume 559.0(4)
_computing_structure_refinement 'SHELXL-97 (Sheldrick, 1997)'
_computing_structure_solution 'SHELXS-97 (Sheldrick, 1990)'
_diffrn_ambient_temperature 293(2)
_diffrn_measured_fraction_theta_full 0.822
_diffrn_measured_fraction_theta_max 0.822
_diffrn_radiation_monochromator graphite
_diffrn_radiation_source 'fine-focus sealed tube'
_diffrn_radiation_type MoK\a
_diffrn_radiation_wavelength 0.71073
_diffrn_reflns_av_R_equivalents 0.0917
_diffrn_reflns_av_sigmaI/netI 0.0627
_diffrn_reflns_limit_h_max 5
_diffrn_reflns_limit_h_min -1
_diffrn_reflns_limit_k_max 9
_diffrn_reflns_limit_k_min -9
_diffrn_reflns_limit_l_max 15
_diffrn_reflns_limit_l_min -15
_diffrn_reflns_number 2075
_diffrn_reflns_theta_full 25.00
_diffrn_reflns_theta_max 25.00
_diffrn_reflns_theta_min 1.60
_exptl_absorpt_coefficient_mu 0.105
_exptl_absorpt_correction_type none
_exptl_crystal_colour colourless
_exptl_crystal_density_diffrn 1.439
_exptl_crystal_density_method 'not measured'
_exptl_crystal_description blocks
_exptl_crystal_F_000 252
_exptl_crystal_size_max 0.50
_exptl_crystal_size_mid 0.43
_exptl_crystal_size_min 0.21
_refine_diff_density_max 0.274
_refine_diff_density_min -0.276
_refine_diff_density_rms 0.069
_refine_ls_extinction_coef 0.07(2)
_refine_ls_extinction_expression Fc^*^=kFc[1+0.001xFc^2^\l^3^/sin(2\q)]^-1/4^
_refine_ls_extinction_method SHELXL
_refine_ls_goodness_of_fit_ref 1.121
_refine_ls_hydrogen_treatment mixed
_refine_ls_matrix_type full
_refine_ls_number_parameters 164
_refine_ls_number_reflns 1611
_refine_ls_number_restraints 0
_refine_ls_restrained_S_all 1.121
_refine_ls_R_factor_all 0.0838
_refine_ls_R_factor_gt 0.0664
_refine_ls_shift/su_max 0.000
_refine_ls_shift/su_mean 0.000
_refine_ls_structure_factor_coef Fsqd
_refine_ls_weighting_details 'calc w=1/[\s^2^(Fo^2^)+(0.1253P)^2^+0.1381P] where P=(Fo^2^+2Fc^2^)/3'
_refine_ls_weighting_scheme calc
_refine_ls_wR_factor_gt 0.1922
_refine_ls_wR_factor_ref 0.2196
_reflns_number_gt 1226
_reflns_number_total 1611
_reflns_threshold_expression >2sigma(I)
_cod_data_source_file b101575n.txt
_cod_data_source_block gah06
_cod_depositor_comments
;
The following automatic conversions were performed:

'_symmetry_cell_setting' value 'Triclinic' changed to 'triclinic'
according to
/usr/data/users/saulius/automatic-downloads/retrospective/RSC/lib/dictionaries/cif_core.dic
dictionary named 'cif_core.dic' version 2.4.2 from 2011-04-26.

Automatic conversion script
Id: cif_fix_values 2281 2013-09-26 08:29:07Z andrius 
;
_cod_original_sg_symbol_H-M P-1
_cod_database_code 7114804

loop_
_symmetry_equiv_pos_as_xyz
'x, y, z'
'-x, -y, -z'

loop_
_atom_site_label
_atom_site_type_symbol
_atom_site_fract_x
_atom_site_fract_y
_atom_site_fract_z
_atom_site_U_iso_or_equiv
_atom_site_adp_type
_atom_site_occupancy
_atom_site_symmetry_multiplicity
_atom_site_calc_flag
_atom_site_refinement_flags
O1 O 0.3829(4) 0.2201(3) 0.49448(17) 0.0545(7) Uani 1 1 d .
O2 O 0.4490(6) -0.2762(4) 0.0116(2) 0.0836(9) Uani 1 1 d .
O3 O 0.7624(6) -0.1149(4) -0.0032(2) 0.0812(9) Uani 1 1 d .
N1 N 0.8206(5) 0.2786(3) 0.52374(19) 0.0451(7) Uani 1 1 d .
H1A H 0.9586 0.2661 0.4956 0.054 Uiso 1 1 calc R
N2 N 0.6058(6) -0.1583(4) 0.0462(2) 0.0552(8) Uani 1 1 d .
C1 C 0.8532(6) 0.3699(4) 0.6295(2) 0.0400(7) Uani 1 1 d .
C2 C 1.0703(6) 0.3503(4) 0.6981(2) 0.0458(8) Uani 1 1 d .
H2A H 1.1896 0.2782 0.6749 0.055 Uiso 1 1 calc R
C3 C 1.1099(6) 0.4371(4) 0.8005(3) 0.0514(9) Uani 1 1 d .
H3A H 1.2572 0.4242 0.8461 0.062 Uiso 1 1 calc R
C4 C 0.9314(6) 0.5444(4) 0.8369(3) 0.0500(9) Uani 1 1 d .
H4A H 0.9557 0.6010 0.9067 0.060 Uiso 1 1 calc R
C5 C 0.7189(7) 0.5649(4) 0.7674(3) 0.0514(9) Uani 1 1 d .
H5A H 0.6009 0.6381 0.7906 0.062 Uiso 1 1 calc R
C6 C 0.6765(6) 0.4795(4) 0.6641(2) 0.0463(8) Uani 1 1 d .
H6A H 0.5317 0.4949 0.6181 0.056 Uiso 1 1 calc R
C7 C 0.5929(6) 0.2095(4) 0.4633(2) 0.0411(8) Uani 1 1 d .
C8 C 0.6064(5) 0.1148(3) 0.3542(2) 0.0387(7) Uani 1 1 d .
C9 C 0.7935(6) 0.1536(4) 0.2963(2) 0.0466(8) Uani 1 1 d .
H9A H 0.9193 0.2400 0.3262 0.056 Uiso 1 1 calc R
C10 C 0.7946(6) 0.0662(4) 0.1960(2) 0.0479(9) Uani 1 1 d .
H10A H 0.9189 0.0925 0.1574 0.057 Uiso 1 1 calc R
C11 C 0.6058(6) -0.0620(4) 0.1538(2) 0.0429(8) Uani 1 1 d .
C12 C 0.4175(6) -0.1047(4) 0.2085(3) 0.0480(8) Uani 1 1 d .
H12A H 0.2936 -0.1923 0.1787 0.058 Uiso 1 1 calc R
C13 C 0.4190(6) -0.0135(4) 0.3085(2) 0.0460(8) Uani 1 1 d .
H13A H 0.2917 -0.0386 0.3460 0.055 Uiso 1 1 calc R

loop_
_atom_site_aniso_label
_atom_site_aniso_U_11
_atom_site_aniso_U_22
_atom_site_aniso_U_33
_atom_site_aniso_U_23
_atom_site_aniso_U_13
_atom_site_aniso_U_12
O1 0.0356(13) 0.0744(16) 0.0522(14) 0.0071(12) 0.0144(10) 0.0042(11)
O2 0.090(2) 0.080(2) 0.0621(18) -0.0147(15) 0.0051(15) -0.0163(17)
O3 0.097(2) 0.087(2) 0.0584(17) -0.0023(14) 0.0394(16) -0.0015(16)
N1 0.0321(13) 0.0573(16) 0.0454(15) 0.0060(12) 0.0133(11) 0.0046(11)
N2 0.0602(19) 0.0555(18) 0.0493(17) 0.0085(14) 0.0097(15) 0.0140(15)
C1 0.0385(16) 0.0419(16) 0.0390(16) 0.0060(13) 0.0105(13) -0.0010(12)
C2 0.0370(16) 0.0503(18) 0.0498(19) 0.0079(15) 0.0099(14) 0.0065(13)
C3 0.0483(19) 0.056(2) 0.0498(19) 0.0123(16) 0.0083(15) 0.0053(15)
C4 0.0536(19) 0.0480(18) 0.0463(18) 0.0033(15) 0.0144(15) 0.0001(15)
C5 0.0480(19) 0.0456(18) 0.062(2) 0.0066(15) 0.0208(16) 0.0095(14)
C6 0.0397(17) 0.0445(17) 0.055(2) 0.0109(15) 0.0092(14) 0.0072(14)
C7 0.0348(16) 0.0478(17) 0.0430(17) 0.0133(14) 0.0093(13) 0.0043(13)
C8 0.0334(15) 0.0415(16) 0.0433(16) 0.0114(13) 0.0088(12) 0.0067(12)
C9 0.0440(17) 0.0470(17) 0.0496(19) 0.0086(15) 0.0159(14) -0.0006(14)
C10 0.0436(18) 0.057(2) 0.0482(19) 0.0159(16) 0.0179(14) 0.0065(15)
C11 0.0438(17) 0.0446(17) 0.0400(17) 0.0081(14) 0.0068(13) 0.0078(14)
C12 0.0423(18) 0.0462(18) 0.0536(19) 0.0090(15) 0.0070(14) 0.0008(14)
C13 0.0388(17) 0.0513(18) 0.0515(19) 0.0159(15) 0.0134(14) 0.0033(14)

loop_
_atom_type_symbol
_atom_type_description
_atom_type_scat_dispersion_real
_atom_type_scat_dispersion_imag
_atom_type_scat_source
C C 0.0033 0.0016 'International Tables Vol C Tables 4.2.6.8 and 6.1.1.4'
H H 0.0000 0.0000 'International Tables Vol C Tables 4.2.6.8 and 6.1.1.4'
N N 0.0061 0.0033 'International Tables Vol C Tables 4.2.6.8 and 6.1.1.4'
O O 0.0106 0.0060 'International Tables Vol C Tables 4.2.6.8 and 6.1.1.4'

loop_
_geom_angle_atom_site_label_1
_geom_angle_atom_site_label_2
_geom_angle_atom_site_label_3
_geom_angle
C7 N1 C1 126.1(2)
O3 N2 O2 123.3(3)
O3 N2 C11 118.2(3)
O2 N2 C11 118.6(3)
C2 C1 C6 119.9(3)
C2 C1 N1 118.3(2)
C6 C1 N1 121.8(3)
C3 C2 C1 120.1(3)
C2 C3 C4 120.7(3)
C5 C4 C3 118.6(3)
C4 C5 C6 121.5(3)
C5 C6 C1 119.1(3)
O1 C7 N1 122.9(3)
O1 C7 C8 120.3(3)
N1 C7 C8 116.8(2)
C13 C8 C9 118.9(3)
C13 C8 C7 118.1(3)
C9 C8 C7 123.0(3)
C10 C9 C8 121.0(3)
C9 C10 C11 118.1(3)
C10 C11 C12 122.6(3)
C10 C11 N2 118.8(3)
C12 C11 N2 118.6(3)
C13 C12 C11 117.9(3)
C12 C13 C8 121.3(3)

loop_
_geom_bond_atom_site_label_1
_geom_bond_atom_site_label_2
_geom_bond_distance
O1 C7 1.228(4)
O2 N2 1.213(4)
O3 N2 1.210(4)
N1 C7 1.354(4)
N1 C1 1.424(4)
N2 C11 1.478(4)
C1 C2 1.382(4)
C1 C6 1.392(4)
C2 C3 1.373(4)
C3 C4 1.394(4)
C4 C5 1.374(5)
C5 C6 1.379(5)
C7 C8 1.504(4)
C8 C13 1.385(4)
C8 C9 1.397(4)
C9 C10 1.373(4)
C10 C11 1.382(5)
C11 C12 1.383(4)
C12 C13 1.377(4)

loop_
_geom_torsion_atom_site_label_1
_geom_torsion_atom_site_label_2
_geom_torsion_atom_site_label_3
_geom_torsion_atom_site_label_4
_geom_torsion
C7 N1 C1 C2 141.9(3)
C7 N1 C1 C6 -39.6(4)
C6 C1 C2 C3 0.9(4)
N1 C1 C2 C3 179.5(3)
C1 C2 C3 C4 0.7(5)
C2 C3 C4 C5 -1.8(5)
C3 C4 C5 C6 1.4(5)
C4 C5 C6 C1 0.0(5)
C2 C1 C6 C5 -1.2(4)
N1 C1 C6 C5 -179.8(3)
C1 N1 C7 O1 0.6(5)
C1 N1 C7 C8 -178.5(2)
O1 C7 C8 C13 -28.1(4)
N1 C7 C8 C13 151.0(3)
O1 C7 C8 C9 149.8(3)
N1 C7 C8 C9 -31.0(4)
C13 C8 C9 C10 -0.4(4)
C7 C8 C9 C10 -178.4(3)
C8 C9 C10 C11 -0.3(4)
C9 C10 C11 C12 0.1(4)
C9 C10 C11 N2 -179.4(3)
O3 N2 C11 C10 -4.3(4)
O2 N2 C11 C10 175.9(3)
O3 N2 C11 C12 176.1(3)
O2 N2 C11 C12 -3.6(4)
C10 C11 C12 C13 0.7(4)
N2 C11 C12 C13 -179.7(2)
C11 C12 C13 C8 -1.4(4)
C9 C8 C13 C12 1.3(4)
C7 C8 C13 C12 179.4(2)
